data_2311885
loop_
_publ_author_name
'Moore, John M.'
'Hall, Jasmine M.'
'Dilling, Wendell L.'
'Jensen, Anton W.'
'Squattrito, Philip J.'
'Giolando, Patrick'
'Kirschbaum, Kristin'

_publ_section_title
;
 N-Benzylnicotinamide and N-benzyl-1,4-dihydronicotinamide: useful models
 for NAD<sup>+</sup> and NADH.
;
_journal_coeditor_code SK3659
_journal_issue 'Pt 7'
_journal_name_full 'Acta crystallographica. Section C, Structural chemistry'
_journal_page_first 531
_journal_page_last 535
_journal_paper_doi 10.1107/S2053229617008877
_journal_volume 73
_journal_year 2017
_chemical_formula_iupac 'C13 H14 N2 O'
_chemical_formula_moiety 'C13 H14 N2 O'
_chemical_formula_sum 'C13 H14 N2 O'
_chemical_formula_weight 214.26
_chemical_name_common N-benzyl-1,4-dihydronicotinamide
_chemical_name_systematic
;
1-Benzyl-1,4-dihydropyridine-3-carboxamide
;
_space_group_crystal_system monoclinic
_space_group_IT_number 14
_space_group_name_Hall '-P 2yn'
_space_group_name_H-M_alt 'P 1 21/n 1'
_atom_sites_solution_hydrogens difmap
_atom_sites_solution_primary direct
_atom_sites_solution_secondary notdet
_audit_creation_method SHELXL-2014/7
_cell_angle_alpha 90
_cell_angle_beta 94.4740(10)
_cell_angle_gamma 90
_cell_formula_units_Z 4
_cell_length_a 12.0186(8)
_cell_length_b 5.7435(4)
_cell_length_c 16.1124(11)
_cell_measurement_reflns_used 9967
_cell_measurement_temperature 120(2)
_cell_measurement_theta_max 32.9
_cell_measurement_theta_min 2.2
_cell_volume 1108.83(13)
_computing_cell_refinement
;
SAINT (Bruker, 2015)
;
_computing_data_collection
;
APEX3 (Bruker, 2015)
;
_computing_data_reduction
;
SAINT (Bruker, 2015)
;
_computing_molecular_graphics
;
CrystalMaker (Palmer, 2014)
;
_computing_publication_material
;
SHELXL2014 (Sheldrick, 2015b)
;
_computing_structure_refinement
;
SHELXL2014 (Sheldrick, 2015b)
;
_computing_structure_solution
;
SHELXT2014 (Sheldrick 2015a)
;
_diffrn_ambient_temperature 120(2)
_diffrn_measured_fraction_theta_full 0.998
_diffrn_measured_fraction_theta_max 0.954
_diffrn_measurement_device_type 'Bruker APEX DUO'
_diffrn_measurement_method '\w scans'
_diffrn_radiation_type MoK\a
_diffrn_radiation_wavelength 0.71073
_diffrn_reflns_av_R_equivalents 0.0182
_diffrn_reflns_limit_h_max 18
_diffrn_reflns_limit_h_min -17
_diffrn_reflns_limit_k_max 8
_diffrn_reflns_limit_k_min -8
_diffrn_reflns_limit_l_max 24
_diffrn_reflns_limit_l_min -24
_diffrn_reflns_number 18636
_diffrn_reflns_theta_full 26.000
_diffrn_reflns_theta_max 32.997
_diffrn_reflns_theta_min 2.040
_exptl_absorpt_coefficient_mu 0.083
_exptl_absorpt_correction_T_max 0.746
_exptl_absorpt_correction_T_min 0.649
_exptl_absorpt_correction_type multi-scan
_exptl_absorpt_process_details
;
(SADABS; Sheldrick, 1996)
;
_exptl_crystal_colour yellow
_exptl_crystal_density_diffrn 1.283
_exptl_crystal_description irregular
_exptl_crystal_F_000 456
_exptl_crystal_size_max 0.581
_exptl_crystal_size_mid 0.254
_exptl_crystal_size_min 0.145
_refine_diff_density_max 0.457
_refine_diff_density_min -0.206
_refine_ls_extinction_method none
_refine_ls_goodness_of_fit_ref 1.050
_refine_ls_hydrogen_treatment refall
_refine_ls_matrix_type full
_refine_ls_number_parameters 201
_refine_ls_number_reflns 3990
_refine_ls_number_restraints 0
_refine_ls_restrained_S_all 1.050
_refine_ls_R_factor_all 0.0505
_refine_ls_R_factor_gt 0.0436
_refine_ls_shift/su_max 0.001
_refine_ls_shift/su_mean 0.000
_refine_ls_structure_factor_coef Fsqd
_refine_ls_weighting_details 'w=1/[\s^2^(Fo^2^)+(0.0606P)^2^+0.3527P] where P=(Fo^2^+2Fc^2^)/3'
_refine_ls_weighting_scheme calc
_refine_ls_wR_factor_gt 0.1117
_refine_ls_wR_factor_ref 0.1179
_reflns_number_gt 3493
_reflns_number_total 3990
_reflns_threshold_expression 'I > 2\s(I)'
_cod_data_source_file sk3659sup1.cif
_cod_data_source_block rBNA
_cod_original_sg_symbol_H-M 'P 21/n'
_cod_database_code 2311885
_shelx_space_group_comment
;
The symmetry employed for this shelxl refinement is uniquely defined
by the following loop, which should always be used as a source of
symmetry information in preference to the above space-group names.
They are only intended as comments.
;

loop_
_space_group_symop_operation_xyz
'x, y, z'
'-x+1/2, y+1/2, -z+1/2'
'-x, -y, -z'
'x-1/2, -y-1/2, z-1/2'

loop_
_atom_site_type_symbol
_atom_site_label
_atom_site_fract_x
_atom_site_fract_y
_atom_site_fract_z
_atom_site_U_iso_or_equiv
_atom_site_adp_type
_atom_site_calc_flag
_atom_site_occupancy
O O1 0.89767(6) 0.50377(12) 0.57312(4) 0.02467(15) Uani d 1
N N1 0.64579(6) 0.87267(13) 0.67126(4) 0.01799(14) Uani d 1
N N2 0.91027(7) 0.75546(15) 0.46691(5) 0.02322(16) Uani d 1
C C1 0.59976(7) 0.78251(16) 0.74587(5) 0.01867(16) Uani d 1
C C2 0.72644(6) 0.75304(14) 0.63397(5) 0.01599(15) Uani d 1
C C3 0.77070(6) 0.82373(14) 0.56338(5) 0.01580(15) Uani d 1
C C4 0.73028(8) 1.04139(16) 0.51711(6) 0.02220(17) Uani d 1
C C5 0.64308(8) 1.16257(16) 0.56385(6) 0.02323(18) Uani d 1
C C6 0.60583(7) 1.08005(15) 0.63390(6) 0.02056(16) Uani d 1
C C7 0.50365(6) 0.61407(14) 0.72984(5) 0.01598(15) Uani d 1
C C8 0.48033(7) 0.45594(16) 0.79211(5) 0.01969(16) Uani d 1
C C9 0.39102(8) 0.30213(17) 0.78060(6) 0.02391(18) Uani d 1
C C10 0.32334(8) 0.30488(17) 0.70625(6) 0.02567(19) Uani d 1
C C11 0.34655(8) 0.46045(17) 0.64384(6) 0.02439(18) Uani d 1
C C12 0.43627(7) 0.61424(16) 0.65527(5) 0.01973(16) Uani d 1
C C13 0.86313(6) 0.68262(15) 0.53561(5) 0.01651(15) Uani d 1
H H1N 0.9703(14) 0.670(3) 0.4505(9) 0.041(4) Uiso d 1
H H2N 0.8876(13) 0.888(3) 0.4416(9) 0.038(4) Uiso d 1
H H1A 0.6600(12) 0.703(2) 0.7803(8) 0.028(3) Uiso d 1
H H1B 0.5748(12) 0.917(3) 0.7777(8) 0.031(3) Uiso d 1
H H2 0.7528(10) 0.612(2) 0.6625(8) 0.021(3) Uiso d 1
H H5 0.6140(13) 1.311(3) 0.5437(9) 0.037(4) Uiso d 1
H H4A 0.7937(13) 1.151(3) 0.5127(9) 0.039(4) Uiso d 1
H H4B 0.6989(12) 1.001(3) 0.4589(9) 0.032(4) Uiso d 1
H H6 0.5501(12) 1.163(2) 0.6639(9) 0.032(4) Uiso d 1
H H8 0.5297(12) 0.455(3) 0.8433(9) 0.030(3) Uiso d 1
H H9 0.3778(12) 0.194(3) 0.8240(9) 0.034(4) Uiso d 1
H H10 0.2612(12) 0.191(3) 0.6987(9) 0.033(4) Uiso d 1
H H11 0.2998(13) 0.460(3) 0.5899(9) 0.037(4) Uiso d 1
H H12 0.4520(12) 0.723(2) 0.6110(8) 0.029(3) Uiso d 1

loop_
_atom_site_aniso_label
_atom_site_aniso_U_11
_atom_site_aniso_U_22
_atom_site_aniso_U_33
_atom_site_aniso_U_12
_atom_site_aniso_U_13
_atom_site_aniso_U_23
O1 0.0264(3) 0.0255(3) 0.0232(3) 0.0096(3) 0.0094(2) 0.0065(2)
N1 0.0172(3) 0.0175(3) 0.0198(3) 0.0023(2) 0.0048(2) 0.0000(2)
N2 0.0225(3) 0.0258(4) 0.0224(3) 0.0047(3) 0.0089(3) 0.0060(3)
C1 0.0170(3) 0.0235(4) 0.0157(3) -0.0008(3) 0.0024(3) -0.0025(3)
C2 0.0144(3) 0.0162(3) 0.0174(3) 0.0008(2) 0.0015(2) -0.0011(3)
C3 0.0158(3) 0.0153(3) 0.0162(3) 0.0001(3) 0.0013(2) -0.0008(3)
C4 0.0279(4) 0.0172(4) 0.0220(4) 0.0037(3) 0.0054(3) 0.0034(3)
C5 0.0289(4) 0.0156(4) 0.0253(4) 0.0058(3) 0.0029(3) 0.0002(3)
C6 0.0217(4) 0.0160(4) 0.0240(4) 0.0037(3) 0.0021(3) -0.0033(3)
C7 0.0149(3) 0.0169(3) 0.0164(3) 0.0033(2) 0.0024(2) -0.0017(3)
C8 0.0189(3) 0.0225(4) 0.0180(3) 0.0044(3) 0.0037(3) 0.0017(3)
C9 0.0237(4) 0.0216(4) 0.0273(4) 0.0010(3) 0.0075(3) 0.0038(3)
C10 0.0226(4) 0.0223(4) 0.0324(5) -0.0038(3) 0.0038(3) -0.0018(3)
C11 0.0223(4) 0.0247(4) 0.0253(4) -0.0030(3) -0.0036(3) -0.0017(3)
C12 0.0205(3) 0.0197(4) 0.0187(3) -0.0002(3) -0.0011(3) 0.0008(3)
C13 0.0157(3) 0.0184(4) 0.0155(3) -0.0006(3) 0.0017(2) -0.0015(3)

loop_
_atom_type_symbol
_atom_type_description
_atom_type_scat_dispersion_real
_atom_type_scat_dispersion_imag
_atom_type_scat_source
C C 0.0033 0.0016 'International Tables Vol C Tables 4.2.6.8 and 6.1.1.4'
H H 0.0000 0.0000 'International Tables Vol C Tables 4.2.6.8 and 6.1.1.4'
N N 0.0061 0.0033 'International Tables Vol C Tables 4.2.6.8 and 6.1.1.4'
O O 0.0106 0.0060 'International Tables Vol C Tables 4.2.6.8 and 6.1.1.4'

loop_
_geom_angle_atom_site_label_1
_geom_angle_atom_site_label_2
_geom_angle_atom_site_label_3
_geom_angle
_geom_angle_publ_flag
C2 N1 C6 118.01(7) yes
C2 N1 C1 120.84(7) yes
C6 N1 C1 121.11(7) yes
C13 N2 H1N 117.0(10) ?
C13 N2 H2N 120.3(10) ?
H1N N2 H2N 122.4(14) ?
N1 C1 C7 114.85(7) ?
N1 C1 H1A 108.6(8) ?
C7 C1 H1A 108.5(8) ?
N1 C1 H1B 107.5(8) ?
C7 C1 H1B 109.3(8) ?
H1A C1 H1B 107.9(11) ?
C3 C2 N1 123.88(8) yes
C3 C2 H2 120.8(7) ?
N1 C2 H2 115.3(7) ?
C2 C3 C13 116.42(7) ?
C2 C3 C4 121.88(7) yes
C13 C3 C4 121.66(7) ?
C5 C4 C3 110.10(7) yes
C5 C4 H4A 108.0(9) ?
C3 C4 H4A 109.9(9) ?
C5 C4 H4B 110.2(8) ?
C3 C4 H4B 110.5(9) ?
H4A C4 H4B 108.2(12) ?
C6 C5 C4 123.44(8) yes
C6 C5 H5 117.5(9) ?
C4 C5 H5 119.1(9) ?
C5 C6 N1 122.62(8) yes
C5 C6 H6 122.3(8) ?
N1 C6 H6 115.1(8) ?
C12 C7 C8 118.88(8) ?
C12 C7 C1 122.04(7) ?
C8 C7 C1 119.07(7) ?
C9 C8 C7 120.84(8) ?
C9 C8 H8 121.3(9) ?
C7 C8 H8 117.8(9) ?
C8 C9 C10 119.97(8) ?
C8 C9 H9 119.0(9) ?
C10 C9 H9 121.0(9) ?
C11 C10 C9 119.49(9) ?
C11 C10 H10 121.8(8) ?
C9 C10 H10 118.7(8) ?
C10 C11 C12 120.55(8) ?
C10 C11 H11 119.8(9) ?
C12 C11 H11 119.6(9) ?
C11 C12 C7 120.26(8) ?
C11 C12 H12 120.0(8) ?
C7 C12 H12 119.8(8) ?
O1 C13 N2 120.55(8) ?
O1 C13 C3 122.47(7) ?
N2 C13 C3 116.98(7) ?

loop_
_geom_bond_atom_site_label_1
_geom_bond_atom_site_label_2
_geom_bond_distance
_geom_bond_publ_flag
O1 C13 1.2464(10) yes
N1 C2 1.3651(10) yes
N1 C6 1.4024(11) yes
N1 C1 1.4571(11) yes
N2 C13 1.3487(11) yes
N2 H1N 0.928(17) ?
N2 H2N 0.897(16) ?
C1 C7 1.5134(12) yes
C1 H1A 0.989(14) ?
C1 H1B 0.988(15) ?
C2 C3 1.3550(11) yes
C2 H2 0.971(13) ?
C3 C13 1.4727(11) yes
C3 C4 1.5159(12) yes
C4 C5 1.5076(13) yes
C4 H4A 0.997(16) ?
C4 H4B 1.010(14) ?
C5 C6 1.3333(13) yes
C5 H5 0.967(16) ?
C6 H6 0.979(14) ?
C7 C12 1.3955(11) ?
C7 C8 1.3978(12) ?
C8 C9 1.3913(13) ?
C8 H8 0.978(14) ?
C9 C10 1.3947(14) ?
C9 H9 0.959(15) ?
C10 C11 1.3896(14) ?
C10 H10 0.994(15) ?
C11 C12 1.3950(12) ?
C11 H11 0.998(15) ?
C12 H12 0.978(14) ?

loop_
_geom_hbond_atom_site_label_D
_geom_hbond_atom_site_label_H
_geom_hbond_atom_site_label_A
_geom_hbond_site_symmetry_A
_geom_hbond_distance_DH
_geom_hbond_distance_HA
_geom_hbond_distance_DA
_geom_hbond_angle_DHA
_geom_hbond_publ_flag
N2 H1N O1 3_766 0.928(17) 1.937(17) 2.8625(10) 174.6(14) yes
C1 H1B O1 2_656 0.988(15) 2.451(14) 3.1792(10) 130.2(11) no

loop_
_geom_torsion_atom_site_label_1
_geom_torsion_atom_site_label_2
_geom_torsion_atom_site_label_3
_geom_torsion_atom_site_label_4
_geom_torsion
C2 N1 C1 C7 -86.06(9)
C6 N1 C1 C7 91.57(9)
C6 N1 C2 C3 0.50(12)
C1 N1 C2 C3 178.21(7)
N1 C2 C3 C13 175.34(7)
N1 C2 C3 C4 -2.46(13)
C2 C3 C4 C5 3.16(12)
C13 C3 C4 C5 -174.52(8)
C3 C4 C5 C6 -2.39(13)
C4 C5 C6 N1 0.80(15)
C2 N1 C6 C5 0.36(13)
C1 N1 C6 C5 -177.34(8)
N1 C1 C7 C12 -24.27(11)
N1 C1 C7 C8 156.84(7)
C12 C7 C8 C9 -0.52(12)
C1 C7 C8 C9 178.40(8)
C7 C8 C9 C10 -0.13(13)
C8 C9 C10 C11 0.60(14)
C9 C10 C11 C12 -0.43(15)
C10 C11 C12 C7 -0.23(14)
C8 C7 C12 C11 0.70(12)
C1 C7 C12 C11 -178.20(8)
C2 C3 C13 O1 1.90(12)
C4 C3 C13 O1 179.70(8)
C2 C3 C13 N2 -177.93(8)
C4 C3 C13 N2 -0.13(12)
